data_2014274
loop_
_publ_author_name
'Batten, Michael P.'
'Canty, Allan J.'
'Cavell, Kingsley J.'
'R\"uther, Thomas'
'Skelton, Brian W.'
'White, Allan H.'

_publ_section_title
;Tris[bis(1-methyl-1<i>H</i>-imidazol-2-yl)methanone-\k^2^<i>N</i>^3^]iron(II)
 dichloride 5.5-hydrate,
 <i>cis</i>-bis[bis(1-methyl-1<i>H</i>-imidazol-2-yl)methanone-\k^2^<i>N</i>^3^]dichloroiron(II)
 (<i>ca</i> 153 K) and
 di-\m-chloro-bis{[bis(1-methyl-1<i>H</i>-imidazol-2-yl)methanone-\k^2^<i>N</i>^3^]chloroiron(II)}
 methanol disolvate (<i>ca</i> 300 K)
;
_journal_issue 7
_journal_name_full 'Acta Crystallographica Section C'
_journal_page_first m316
_journal_page_last m319
_journal_paper_doi 10.1107/S0108270104010881
_journal_volume 60
_journal_year 2004
_chemical_formula_iupac '[Fe2 Cl4 (C9 H10 N4 O)2], 2C H4 O1'
_chemical_formula_moiety 'C18 H16 Cl4 Fe2 N8 O2, 2(C H4 O)'
_chemical_formula_sum 'C20 H24 Cl4 Fe2 N8 O4'
_chemical_formula_weight 693.97
_space_group_IT_number 2
_symmetry_cell_setting triclinic
_symmetry_space_group_name_Hall '-P 1'
_symmetry_space_group_name_H-M 'P -1'
_atom_sites_solution_hydrogens difmap
_atom_sites_solution_primary direct
_atom_sites_solution_secondary difmap
_cell_angle_alpha 93.175(5)
_cell_angle_beta 108.871(4)
_cell_angle_gamma 113.923(4)
_cell_formula_units_Z 1
_cell_length_a 8.358(3)
_cell_length_b 9.215(3)
_cell_length_c 10.650(4)
_cell_measurement_reflns_used 2043
_cell_measurement_temperature 300(2)
_cell_measurement_theta_max 27.35
_cell_measurement_theta_min 2.48
_cell_volume 692.8(4)
_computing_cell_refinement 'SAINT (Siemens, 1995)'
_computing_data_collection 'SMART (Siemens, 1995)'
_computing_data_reduction SAINT
_computing_molecular_graphics Xtal3.5
_computing_publication_material 'BONDLA and CIFIO in Xtal3.5'
_computing_structure_refinement 'CRYLSQ in Xtal3.5'
_computing_structure_solution
;
Xtal3.5 (Hall et al., 1995)
;
_diffrn_ambient_temperature 300(2)
_diffrn_measured_fraction_theta_full 1.0
_diffrn_measured_fraction_theta_max 1.0
_diffrn_measurement_device_type
;
Bruker SMART CCD diffractometer
;
_diffrn_measurement_method '\w scans'
_diffrn_radiation_monochromator graphite
_diffrn_radiation_source 'sealed tube'
_diffrn_radiation_type 'Mo K\a'
_diffrn_radiation_wavelength .71073
_diffrn_reflns_av_R_equivalents .024
_diffrn_reflns_av_sigmaI/netI .078
_diffrn_reflns_limit_h_max 10
_diffrn_reflns_limit_h_min -11
_diffrn_reflns_limit_k_max 11
_diffrn_reflns_limit_k_min -12
_diffrn_reflns_limit_l_max 14
_diffrn_reflns_limit_l_min -14
_diffrn_reflns_number 6649
_diffrn_reflns_theta_full 27.04
_diffrn_reflns_theta_max 27.04
_diffrn_reflns_theta_min 2.07
_diffrn_standards_decay_% 0
_diffrn_standards_number 0
_exptl_absorpt_coefficient_mu 1.476
_exptl_absorpt_correction_T_max 1
_exptl_absorpt_correction_T_min .82
_exptl_absorpt_correction_type multi-scan
_exptl_absorpt_process_details
;
  (SADABS; Sheldrick, 1996)
;
_exptl_crystal_colour red
_exptl_crystal_density_diffrn 1.663
_exptl_crystal_density_method 'not measured'
_exptl_crystal_description plate
_exptl_crystal_F_000 352
_exptl_crystal_size_max .25
_exptl_crystal_size_mid .22
_exptl_crystal_size_min .1
_refine_diff_density_max 1.520
_refine_diff_density_min -.400
_refine_ls_extinction_method none
_refine_ls_goodness_of_fit_all .958
_refine_ls_goodness_of_fit_ref 1.057
_refine_ls_hydrogen_treatment noref
_refine_ls_matrix_type full
_refine_ls_number_constraints 0
_refine_ls_number_parameters 170
_refine_ls_number_reflns 2085
_refine_ls_number_restraints 0
_refine_ls_R_factor_all .091
_refine_ls_R_factor_gt .067
_refine_ls_shift/su_max .018
_refine_ls_shift/su_mean .001
_refine_ls_structure_factor_coef Fsqd
_refine_ls_weighting_details
;
   w = 1/(\s^2^(F^^2) +  0.58F^2^)
;
_refine_ls_weighting_scheme calc
_refine_ls_wR_factor_all .155
_refine_ls_wR_factor_ref .146
_reflns_number_gt 2200
_reflns_number_total 3012
_reflns_threshold_expression 'I > 2.00 \s(I)'
_cod_data_source_file ta1447.cif
_cod_data_source_block III
_cod_original_sg_symbol_Hall -p_1
_cod_original_sg_symbol_H-M P_-1
_cod_database_code 2014274
_cod_database_fobs_code 2014274

loop_
_symmetry_equiv_pos_as_xyz
+x,+y,+z
-x,-y,-z

loop_
_atom_site_label
_atom_site_fract_x
_atom_site_fract_y
_atom_site_fract_z
_atom_site_U_iso_or_equiv
_atom_site_adp_type
_atom_site_calc_flag
_atom_site_calc_attached_atom
_atom_site_occupancy
_atom_site_disorder_assembly
_atom_site_disorder_group
Fe .52639(18) .63381(14) .37401(12) .0405(5) Uani ? ? 1.00000 ? ?
Cl1 .5077(4) .6406(3) .5995(3) .0689(12) Uani ? ? 1.00000 ? ?
Cl2 .2435(3) .6145(3) .2333(2) .0584(11) Uani ? ? 1.00000 ? ?
N11 .7129(9) .8896(8) .4305(7) .043(3) Uani ? ? 1.00000 ? ?
C12 .8073(11) .9828(9) .3613(8) .040(3) Uani ? ? 1.00000 ? ?
N13 .8715(10) 1.1419(8) .4142(7) .044(3) Uani ? ? 1.00000 ? ?
C131 .9800(15) 1.2867(10) .3711(11) .063(5) Uani ? ? 1.00000 ? ?
C14 .8134(13) 1.1497(10) .5187(9) .050(4) Uani ? ? 1.00000 ? ?
C15 .7174(13) .9954(10) .5285(9) .049(4) Uani ? ? 1.00000 ? ?
C10 .8387(12) .9261(10) .2440(9) .044(3) Uani ? ? 1.00000 ? ?
O10 .9179(10) 1.0235(7) .1847(7) .064(3) Uani ? ? 1.00000 ? ?
N21 .6779(10) .6310(8) .2457(7) .046(3) Uani ? ? 1.00000 ? ?
C22 .7774(11) .7526(9) .1985(8) .040(3) Uani ? ? 1.00000 ? ?
N23 .8176(10) .6939(8) .0993(7) .046(3) Uani ? ? 1.00000 ? ?
C231 .9235(15) .7813(12) .0180(10) .065(5) Uani ? ? 1.00000 ? ?
C24 .7427(15) .5300(12) .0846(10) .058(4) Uani ? ? 1.00000 ? ?
C25 .6561(15) .4921(11) .1741(10) .058(4) Uani ? ? 1.00000 ? ?
O1 .4474(10) .0533(8) .1629(8) .0080(16) Uiso ? ? .50000 ? ?
C1 .455(2) -.013(2) .0634(14) .025(3) Uiso ? ? .50000 ? ?
O1' .4692(13) .0480(12) .1112(12) .024(2) Uiso ? ? .50000 ? ?
C1' .420(2) -.092(2) .0331(17) .044(4) Uiso ? ? .50000 ? ?
H131a 1.02863 1.38466 .43644 .09300 Uiso ? ? 1.00000 ? ?
H131b .90677 1.29622 .28556 .09300 Uiso ? ? 1.00000 ? ?
H131c 1.08898 1.28050 .36278 .09300 Uiso ? ? 1.00000 ? ?
H14 .84069 1.24822 .57651 .05900 Uiso ? ? 1.00000 ? ?
H15 .65962 .96324 .59471 .06000 Uiso ? ? 1.00000 ? ?
H231a .84394 .80462 -.05571 .09700 Uiso ? ? 1.00000 ? ?
H231b .97004 .71568 -.01825 .09700 Uiso ? ? 1.00000 ? ?
H231c 1.02933 .88003 .07354 .09700 Uiso ? ? 1.00000 ? ?
H24 .74984 .45442 .02253 .06800 Uiso ? ? 1.00000 ? ?
H25 .58783 .38331 .18410 .07000 Uiso ? ? 1.00000 ? ?

loop_
_atom_site_aniso_label
_atom_site_aniso_U_11
_atom_site_aniso_U_22
_atom_site_aniso_U_33
_atom_site_aniso_U_12
_atom_site_aniso_U_13
_atom_site_aniso_U_23
Fe .0437(7) .0394(6) .0437(7) .0160(5) .0254(6) .0158(5)
Cl1 .128(2) .0467(13) .0596(16) .0418(15) .0631(17) .0263(11)
Cl2 .0514(14) .0745(16) .0530(14) .0309(13) .0205(11) .0150(12)
N11 .044(4) .042(4) .046(4) .018(3) .023(3) .013(3)
C12 .039(5) .038(4) .043(5) .014(4) .018(4) .015(4)
N13 .043(4) .037(4) .048(4) .014(3) .018(3) .014(3)
C131 .075(7) .033(5) .074(7) .011(5) .035(6) .018(5)
C14 .054(6) .045(5) .050(6) .019(4) .023(4) .004(4)
C15 .052(6) .048(5) .049(5) .017(4) .029(4) .011(4)
C10 .043(5) .040(4) .044(5) .013(4) .018(4) .016(4)
O10 .085(5) .045(4) .062(4) .014(3) .048(4) .022(3)
N21 .054(4) .041(4) .054(5) .020(3) .032(4) .018(3)
C22 .037(5) .041(4) .046(5) .017(4) .023(4) .015(4)
N23 .052(5) .043(4) .054(5) .021(4) .034(4) .020(3)
C231 .087(8) .065(6) .065(7) .028(6) .060(6) .029(5)
C24 .076(7) .055(6) .067(7) .034(5) .047(6) .020(5)
C25 .080(7) .043(5) .074(7) .027(5) .054(6) .021(5)

loop_
_atom_type_symbol
_atom_type_scat_dispersion_real
_atom_type_scat_dispersion_imag
_atom_type_scat_source
C .002 .002 'Int Tables Vol IV Tables 2.2B and 2.3.1'
H 0 0 'Int Tables Vol IV Tables 2.2B and 2.3.1'
Cl .132 .159 'Int Tables Vol IV Tables 2.2B and 2.3.1'
Fe .301 .845 'Int Tables Vol IV Tables 2.2B and 2.3.1'
N .004 .003 'Int Tables Vol IV Tables 2.2B and 2.3.1'
O .008 .006 'Int Tables Vol IV Tables 2.2B and 2.3.1'

loop_
_geom_angle_atom_site_label_1
_geom_angle_atom_site_label_2
_geom_angle_atom_site_label_3
_geom_angle_site_symmetry_3
_geom_angle
_geom_angle_publ_flag
Cl1 Fe Cl2 . 104.48(13) yes
Cl1 Fe N11 . 90.4(2) yes
Cl1 Fe N21 . 149.8(2) ?
Cl1 Fe Cl1 '2 666' 80.68(11) yes
Cl2 Fe N11 . 104.4(2) yes
Cl2 Fe N21 . 105.6(2) yes
Cl2 Fe Cl1 '2 666' 109.42(10) yes
N11 Fe N21 . 83.5(3) yes
N11 Fe Cl1 '2 666' 146.2(2) yes
N21 Fe Cl1 '2 666' 88.0(2) yes
Fe Cl1 Fe '2 666' 99.32(12) yes
Fe N11 C12 . 128.7(6) ?
Fe N11 C15 . 123.7(6) ?
C12 N11 C15 . 105.6(7) ?
N11 C12 N13 . 110.3(9) ?
N11 C12 C10 . 126.6(7) ?
N13 C12 C10 . 123.1(8) ?
C12 N13 C131 . 129.4(9) ?
C12 N13 C14 . 107.3(7) ?
C131 N13 C14 . 123.3(8) ?
N13 C131 H131a . 112.1 ?
N13 C131 H131b . 112.0 ?
N13 C131 H131c . 109.9 ?
H131a C131 H131b . 108.9 ?
H131a C131 H131c . 105.9 ?
H131b C131 H131c . 107.8 ?
N13 C14 C15 . 107.1(9) ?
N13 C14 H14 . 125.7 ?
C15 C14 H14 . 127.1 ?
N11 C15 C14 . 109.7(9) ?
N11 C15 H15 . 124.7 ?
C14 C15 H15 . 125.6 ?
C12 C10 O10 . 120.2(8) ?
C12 C10 C22 . 120.1(8) ?
O10 C10 C22 . 119.7(9) ?
Fe N21 C22 . 129.0(7) ?
Fe N21 C25 . 123.8(6) ?
C22 N21 C25 . 106.0(9) ?
C10 C22 N21 . 126.8(9) ?
C10 C22 N23 . 123.0(8) ?
N21 C22 N23 . 110.2(8) ?
C22 N23 C231 . 129.8(8) ?
C22 N23 C24 . 107.4(8) ?
C231 N23 C24 . 122.8(10) ?
N23 C231 H231a . 110.4 ?
N23 C231 H231b . 110.1 ?
N23 C231 H231c . 110.1 ?
H231a C231 H231b . 108.4 ?
H231a C231 H231c . 109.7 ?
H231b C231 H231c . 108.1 ?
N23 C24 C25 . 106.9(10) ?
N23 C24 H24 . 126.8 ?
C25 C24 H24 . 126.3 ?
N21 C25 C24 . 109.5(8) ?
N21 C25 H25 . 125.6 ?
C24 C25 H25 . 124.9 ?

loop_
_geom_bond_atom_site_label_1
_geom_bond_atom_site_label_2
_geom_bond_site_symmetry_1
_geom_bond_site_symmetry_2
_geom_bond_distance
_geom_bond_publ_flag
Fe Cl1 . . 2.455(4) yes
Fe Cl2 . . 2.282(3) yes
Fe N11 . . 2.146(6) yes
Fe N21 . . 2.148(10) yes
Fe Cl1 . '2 666' 2.470(3) yes
N11 C12 . . 1.342(12) ?
N11 C15 . . 1.368(13) ?
C12 N13 . . 1.353(11) ?
C12 C10 . . 1.467(15) ?
N13 C131 . . 1.473(12) ?
N13 C14 . . 1.359(14) ?
C131 H131a . . .957 ?
C131 H131b . . .951 ?
C131 H131c . . .967 ?
C14 C15 . . 1.350(12) ?
C14 H14 . . .967 ?
C15 H15 . . .972 ?
C10 O10 . . 1.222(12) ?
C10 C22 . . 1.464(12) ?
N21 C22 . . 1.333(11) ?
N21 C25 . . 1.366(14) ?
C22 N23 . . 1.355(14) ?
N23 C231 . . 1.475(15) ?
N23 C24 . . 1.357(12) ?
C231 H231a . . .949 ?
C231 H231b . . .964 ?
C231 H231c . . .953 ?
C24 C25 . . 1.354(18) ?
C24 H24 . . .966 ?
C25 H25 . . .964 ?
O1 C1 . . 1.22(2) ?
O1' C1' . . 1.33(2) ?
